data_4335519
loop_
_publ_author_name
'Igor M. Shlyapnikov'
'H\'el\`ene P. A. Mercier'
'Evgeny A. Goreshnik'
'Gary J. Schrobilgen'
'Zoran Mazej'

_publ_contact_author_address
;
Department of Inorganic Chemistry and Technology
Jozef Stefan Institute
Jamova 39 1000 Ljubljana
SLOVENIA
;
_publ_contact_author_email evgeny.goreshnik@ijs.si
_publ_contact_author_fax 386(1)4773645
_publ_contact_author_name 'Goreshnik, Evgeny'
_publ_contact_author_phone 386(1)4773155
_publ_section_title
;
 Crystal Structures and Raman Spectra of Imidazolium
 Poly[perfluorotitanate(IV)] Salts Containing the [TiF6]2-,
 ([Ti2F9]-)\\infty, and [Ti2F11]3- and the New [Ti4F20]4- and [Ti5F23]3-
 Anions
;
_journal_name_full 'Inorganic Chemistry'
_journal_page_first 8315
_journal_page_last 8326
_journal_paper_doi 10.1021/ic302468j
_journal_volume 52
_journal_year 2013
_chemical_formula_moiety 'F9 Ti2, C3 H5 N2'
_chemical_formula_sum 'C3 H5 F9 N2 Ti2'
_chemical_formula_weight 335.89
_space_group_IT_number 14
_symmetry_cell_setting monoclinic
_symmetry_space_group_name_Hall '-P 2yab'
_symmetry_space_group_name_H-M 'P 1 21/a 1'
_atom_sites_solution_hydrogens geom
_atom_sites_solution_primary direct
_atom_sites_solution_secondary difmap
_audit_creation_date 2013-05-06T10:57:46-00:00
_audit_creation_method 'WinGX routine CIF_UPDATE'
_cell_angle_alpha 90.00
_cell_angle_beta 90.977(4)
_cell_angle_gamma 90.00
_cell_formula_units_Z 4
_cell_length_a 5.3914(3)
_cell_length_b 15.4836(10)
_cell_length_c 11.9543(8)
_cell_measurement_reflns_used 6477
_cell_measurement_temperature 200
_cell_measurement_theta_max 29.15
_cell_measurement_theta_min 1.18
_cell_volume 997.78(11)
_computing_cell_refinement 'TwinSolve (Svensson, C., 2003)'
_computing_data_collection 'CrystalClear (Rigaku Corporation, 1999)'
_computing_data_reduction 'TwinSolve (Svensson, C., 2003)'
_computing_molecular_graphics 'Diamond (Pennington, 1999)'
_computing_publication_material
;
WinGX 1.70 (Farrugia, L. J., 1999), enCIFer v.1.2 (Allen et al., 2004)
;
_computing_structure_refinement 'SHELXL-97 (Sheldrick, 2008)'
_computing_structure_solution
;
SIR92 (Altomare et al., 1993), 
TeXsan (Molecular Structure Corporation, 1997--1999).
;
_diffrn_ambient_temperature 200
_diffrn_measured_fraction_theta_full 0.997
_diffrn_measured_fraction_theta_max 0.900
_diffrn_measurement_device
;
        Mercury CCD (2x2 bin mode)
;
_diffrn_measurement_method dtprofit.ref
_diffrn_radiation_type MoK\a
_diffrn_radiation_wavelength 0.71069
_diffrn_reflns_av_R_equivalents 0.0324
_diffrn_reflns_av_sigmaI/netI 0.0127
_diffrn_reflns_limit_h_max 7
_diffrn_reflns_limit_h_min 0
_diffrn_reflns_limit_k_max 20
_diffrn_reflns_limit_k_min -20
_diffrn_reflns_limit_l_max 15
_diffrn_reflns_limit_l_min -15
_diffrn_reflns_number 7857
_diffrn_reflns_theta_full 25.00
_diffrn_reflns_theta_max 28.27
_diffrn_reflns_theta_min 2.15
_exptl_absorpt_coefficient_mu 1.708
_exptl_absorpt_correction_T_max 0.838
_exptl_absorpt_correction_T_min 0.812
_exptl_absorpt_correction_type multi-scan
_exptl_absorpt_process_details 'Blessing R.H., 1995'
_exptl_crystal_colour Colorless
_exptl_crystal_density_diffrn 2.237
_exptl_crystal_description Chunk
_exptl_crystal_F_000 648
_exptl_crystal_size_max 0.2
_exptl_crystal_size_mid 0.1
_exptl_crystal_size_min 0.1
_refine_diff_density_max 0.614
_refine_diff_density_min -0.558
_refine_ls_extinction_method none
_refine_ls_goodness_of_fit_ref 1.221
_refine_ls_hydrogen_treatment constr
_refine_ls_matrix_type full
_refine_ls_number_parameters 146
_refine_ls_number_reflns 7857
_refine_ls_number_restraints 3
_refine_ls_restrained_S_all 1.221
_refine_ls_R_factor_all 0.0731
_refine_ls_R_factor_gt 0.0655
_refine_ls_shift/su_max 0.000
_refine_ls_shift/su_mean 0.000
_refine_ls_structure_factor_coef Fsqd
_refine_ls_weighting_details 'calc w=1/[\s^2^(Fo^2^)+(0.0635P)^2^+1.9039P] where P=(Fo^2^+2Fc^2^)/3'
_refine_ls_weighting_scheme calc
_refine_ls_wR_factor_gt 0.1526
_refine_ls_wR_factor_ref 0.1576
_reflns_number_gt 7082
_reflns_number_total 7857
_reflns_threshold_expression I>2\s(I)
_cod_data_source_file ic302468j_si_002_7.cif
_cod_data_source_block shelxl
_cod_database_code 4335519

loop_
_symmetry_equiv_pos_as_xyz
'x, y, z'
'-x+1/2, y+1/2, -z'
'-x, -y, -z'
'x-1/2, -y-1/2, z'

loop_
_atom_site_label
_atom_site_type_symbol
_atom_site_fract_x
_atom_site_fract_y
_atom_site_fract_z
_atom_site_U_iso_or_equiv
_atom_site_adp_type
_atom_site_occupancy
_atom_site_symmetry_multiplicity
_atom_site_calc_flag
_atom_site_refinement_flags
Ti1 Ti 0.87489(7) 0.33756(3) 0.56140(3) 0.01841(12) Uani 1 1 d .
Ti2 Ti 0.90530(8) 0.33792(3) 0.88749(3) 0.01862(12) Uani 1 1 d .
F1 F 0.8876(3) 0.35736(9) 0.72385(11) 0.0245(3) Uani 1 1 d .
F2 F 1.1941(3) 0.26335(9) 0.85176(12) 0.0254(3) Uani 1 1 d .
F3 F 0.5975(3) 0.26098(9) 0.59767(12) 0.0262(3) Uani 1 1 d .
F4 F 0.9363(3) 0.30283(11) 1.02797(12) 0.0319(4) Uani 1 1 d .
F5 F 0.6321(3) 0.39857(10) 0.90858(14) 0.0332(4) Uani 1 1 d .
F6 F 1.1059(3) 0.42915(10) 0.89917(14) 0.0319(4) Uani 1 1 d .
F7 F 0.6649(3) 0.42453(9) 0.54378(13) 0.0279(3) Uani 1 1 d .
F8 F 1.1449(3) 0.40301(10) 0.54541(13) 0.0317(3) Uani 1 1 d .
F9 F 0.8606(3) 0.30165(11) 0.42074(12) 0.0323(4) Uani 1 1 d .
C1 C 0.5567(6) 0.46331(19) 0.2845(3) 0.0376(7) Uani 1 1 d D
H3 H 0.6454 0.5067 0.3212 0.045 Uiso 1 1 calc R
N1 N 0.5804(5) 0.43997(16) 0.1792(2) 0.0378(6) Uani 1 1 d D
H1 H 0.6804 0.4628 0.1323 0.045 Uiso 1 1 calc R
C2 C 0.4210(6) 0.3740(2) 0.1566(3) 0.0418(7) Uani 1 1 d D
H4 H 0.4021 0.3453 0.0886 0.050 Uiso 1 1 calc R
C3 C 0.2970(6) 0.3580(2) 0.2497(3) 0.0403(7) Uani 1 1 d D
H5 H 0.1743 0.3166 0.2592 0.048 Uiso 1 1 calc R
N2 N 0.3856(5) 0.41434(18) 0.3281(2) 0.0392(6) Uani 1 1 d D
H2 H 0.3365 0.4173 0.3960 0.047 Uiso 1 1 calc RD

loop_
_atom_site_aniso_label
_atom_site_aniso_U_11
_atom_site_aniso_U_22
_atom_site_aniso_U_33
_atom_site_aniso_U_23
_atom_site_aniso_U_13
_atom_site_aniso_U_12
Ti1 0.0155(2) 0.0206(2) 0.0192(2) 0.00037(16) 0.00337(15) -0.00030(15)
Ti2 0.0157(2) 0.0203(2) 0.0199(2) -0.00021(16) 0.00293(15) -0.00002(15)
F1 0.0270(8) 0.0279(7) 0.0186(7) 0.0016(6) 0.0024(6) 0.0025(6)
F2 0.0202(7) 0.0265(7) 0.0296(8) -0.0002(6) 0.0021(6) 0.0054(6)
F3 0.0207(7) 0.0256(7) 0.0323(8) 0.0002(6) 0.0036(6) -0.0077(6)
F4 0.0343(9) 0.0410(9) 0.0205(7) 0.0015(6) 0.0012(6) -0.0020(7)
F5 0.0265(8) 0.0342(8) 0.0392(9) -0.0002(7) 0.0089(6) 0.0104(6)
F6 0.0294(8) 0.0266(8) 0.0397(9) -0.0035(6) 0.0031(7) -0.0092(6)
F7 0.0269(7) 0.0255(7) 0.0314(8) 0.0015(6) 0.0007(6) 0.0065(6)
F8 0.0237(7) 0.0377(8) 0.0338(8) 0.0041(7) 0.0048(6) -0.0113(6)
F9 0.0328(8) 0.0419(9) 0.0221(7) -0.0049(7) 0.0028(6) 0.0005(7)
C1 0.0366(16) 0.0323(14) 0.0439(17) -0.0117(12) -0.0001(13) -0.0020(12)
N1 0.0373(13) 0.0393(13) 0.0372(14) 0.0054(11) 0.0093(11) -0.0064(11)
C2 0.0407(17) 0.0510(18) 0.0339(15) -0.0163(14) 0.0090(13) -0.0100(14)
C3 0.0385(17) 0.0389(16) 0.0436(17) 0.0024(13) 0.0063(13) -0.0109(13)
N2 0.0371(14) 0.0564(16) 0.0245(11) -0.0024(11) 0.0066(10) 0.0024(12)

loop_
_atom_type_symbol
_atom_type_description
_atom_type_scat_dispersion_real
_atom_type_scat_dispersion_imag
_atom_type_scat_source
Ti Ti 0.2776 0.4457 'International Tables Vol C Tables 4.2.6.8 and 6.1.1.4'
F F 0.0171 0.0103 'International Tables Vol C Tables 4.2.6.8 and 6.1.1.4'
N N 0.0061 0.0033 'International Tables Vol C Tables 4.2.6.8 and 6.1.1.4'
C C 0.0033 0.0016 'International Tables Vol C Tables 4.2.6.8 and 6.1.1.4'
H H 0 0 'International Tables Vol C Tables 4.2.6.8 and 6.1.1.4'

loop_
_geom_angle_atom_site_label_1
_geom_angle_atom_site_label_2
_geom_angle_atom_site_label_3
_geom_angle
_geom_angle_site_symmetry_1
_geom_angle_site_symmetry_3
F7 Ti1 F9 96.23(8) . .
F7 Ti1 F8 94.38(8) . .
F9 Ti1 F8 95.67(8) . .
F7 Ti1 F3 89.87(7) . .
F9 Ti1 F3 89.95(7) . .
F8 Ti1 F3 172.54(7) . .
F7 Ti1 F1 90.59(7) . .
F9 Ti1 F1 170.66(7) . .
F8 Ti1 F1 90.14(7) . .
F3 Ti1 F1 83.67(6) . .
F7 Ti1 F3 173.91(7) . 4_665
F9 Ti1 F3 89.00(7) . 4_665
F8 Ti1 F3 88.20(7) . 4_665
F3 Ti1 F3 86.99(3) . 4_665
F1 Ti1 F3 83.88(6) . 4_665
F5 Ti2 F4 95.34(8) . .
F5 Ti2 F6 94.23(8) . .
F4 Ti2 F6 96.98(8) . .
F5 Ti2 F2 88.52(7) . 4_565
F4 Ti2 F2 90.35(7) . 4_565
F6 Ti2 F2 171.89(7) . 4_565
F5 Ti2 F1 91.94(7) . .
F4 Ti2 F1 170.44(7) . .
F6 Ti2 F1 88.62(7) . .
F2 Ti2 F1 83.65(6) 4_565 .
F5 Ti2 F2 174.26(7) . .
F4 Ti2 F2 87.94(7) . .
F6 Ti2 F2 90.04(7) . .
F2 Ti2 F2 86.75(3) 4_565 .
F1 Ti2 F2 84.31(6) . .
Ti1 F1 Ti2 162.27(8) . .
Ti2 F2 Ti2 149.54(8) 4_665 .
Ti1 F3 Ti1 151.21(9) . 4_565
N2 C1 N1 107.5(3) . .
N2 C1 H3 126.2 . .
N1 C1 H3 126.2 . .
C1 N1 C2 108.9(3) . .
C1 N1 H1 125.5 . .
C2 N1 H1 125.5 . .
C3 C2 N1 107.4(3) . .
C3 C2 H4 126.3 . .
N1 C2 H4 126.3 . .
C2 C3 N2 106.3(3) . .
C2 C3 H5 126.8 . .
N2 C3 H5 126.8 . .
C1 N2 C3 109.8(3) . .
C1 N2 H2 125.1 . .
C3 N2 H2 125.1 . .

loop_
_geom_bond_atom_site_label_1
_geom_bond_atom_site_label_2
_geom_bond_distance
_geom_bond_site_symmetry_2
Ti1 F7 1.7697(14) .
Ti1 F9 1.7713(15) .
Ti1 F8 1.7866(15) .
Ti1 F3 1.9628(14) .
Ti1 F1 1.9662(14) .
Ti1 F3 1.9846(14) 4_665
Ti2 F5 1.7684(15) .
Ti2 F4 1.7702(15) .
Ti2 F6 1.7831(15) .
Ti2 F2 1.9800(14) 4_565
Ti2 F1 1.9799(14) .
Ti2 F2 1.9909(14) .
F2 Ti2 1.9800(14) 4_665
F3 Ti1 1.9846(14) 4_565
C1 N2 1.309(4) .
C1 N1 1.319(4) .
C1 H3 0.9300 .
N1 C2 1.359(4) .
N1 H1 0.8600 .
C2 C3 1.331(4) .
C2 H4 0.9300 .
C3 N2 1.361(4) .
C3 H5 0.9300 .
N2 H2 0.8600 .

loop_
_geom_hbond_atom_site_label_D
_geom_hbond_atom_site_label_H
_geom_hbond_atom_site_label_A
_geom_hbond_distance_DH
_geom_hbond_distance_HA
_geom_hbond_distance_DA
_geom_hbond_angle_DHA
_geom_hbond_site_symmetry_A
N1 H1 F6 0.86 2.07 2.810(3) 143.9 3_766
N2 H2 F8 0.86 2.09 2.929(3) 165.0 1_455
